data_7060664
loop_
_publ_author_name
'Rahimi, Naser'
'Zargarian, Davit'

_publ_section_title
;
 Cationic tetra- and pentacoordinate complexes of nickel based on POCN-
 and POCOP-type pincer ligands: synthesis, characterization, and ligand
 exchange studies
;
_journal_issue 33
_journal_name_full 'New Journal of Chemistry'
_journal_page_first 15063
_journal_page_last 15073
_journal_paper_doi 10.1039/D1NJ01355F
_journal_volume 45
_journal_year 2021
_chemical_formula_moiety 'C27 H35 N3 Ni O2 P, C0.69 H1.38 Cl1.38, F6 Sb'
_chemical_formula_sum 'C27.69 H36.38 Cl1.38 F6 N3 Ni O2 P Sb'
_chemical_formula_weight 817.61
_space_group_crystal_system monoclinic
_space_group_IT_number 14
_space_group_name_Hall '-P 2yn'
_space_group_name_H-M_alt 'P 1 21/n 1'
_atom_sites_solution_hydrogens geom
_atom_sites_solution_primary dual
_audit_creation_date 2021-04-29
_audit_creation_method
;
Olex2 1.3
(compiled 2020.11.12 svn.r5f609507 for OlexSys, GUI svn.r6272)
;
_audit_update_record
;
2021-04-29 deposited with the CCDC.	2021-05-10 downloaded from the CCDC.
;
_cell_angle_alpha 90
_cell_angle_beta 95.070(3)
_cell_angle_gamma 90
_cell_formula_units_Z 4
_cell_length_a 14.5548(7)
_cell_length_b 15.2342(7)
_cell_length_c 14.8051(8)
_cell_measurement_reflns_used 9794
_cell_measurement_temperature 100
_cell_measurement_theta_max 71.512
_cell_measurement_theta_min 4.173
_cell_volume 3269.9(3)
_computing_cell_refinement
;
SAINT (2020) V8.40B; Integration Software for Single Crystal Data.
Bruker AXS Inc., Madison, WI 53719-1173.
;
_computing_data_collection
;
APEX 3 (2019) Bruker AXS Inc., Madison, WI 53719-1173.
;
_computing_data_reduction
;
SAINT (2020) V8.40B; Integration Software for Single Crystal Data.
Bruker AXS Inc., Madison, WI 53719-1173.
;
_computing_molecular_graphics 'Olex2 1.3 (Dolomanov et al., 2009)'
_computing_publication_material 'Olex2 1.3 (Dolomanov et al., 2009)'
_computing_structure_refinement 'XL  (Sheldrick, 2008)'
_computing_structure_solution 'SHELXT 2018/2 (Sheldrick, 2018)'
_diffrn_ambient_temperature 100
_diffrn_detector 'CCD area detector'
_diffrn_detector_area_resol_mean 8.3
_diffrn_detector_type 'Bruker APEX2 CCD'
_diffrn_measured_fraction_theta_full 0.990
_diffrn_measured_fraction_theta_max 0.972
_diffrn_measurement_device 'three-circle diffractometer'
_diffrn_measurement_device_type 'Bruker Smart APEX'
_diffrn_measurement_method '\w scans'
_diffrn_radiation_collimation 'Focusing mirrors'
_diffrn_radiation_monochromator 'Quazar MX Mirror Optics'
_diffrn_radiation_probe x-ray
_diffrn_radiation_type 'Cu K\a'
_diffrn_radiation_wavelength 1.54178
_diffrn_reflns_av_R_equivalents 0.0495
_diffrn_reflns_av_unetI/netI 0.0329
_diffrn_reflns_Laue_measured_fraction_full 0.990
_diffrn_reflns_Laue_measured_fraction_max 0.972
_diffrn_reflns_limit_h_max 17
_diffrn_reflns_limit_h_min -17
_diffrn_reflns_limit_k_max 18
_diffrn_reflns_limit_k_min -18
_diffrn_reflns_limit_l_max 18
_diffrn_reflns_limit_l_min -18
_diffrn_reflns_number 40637
_diffrn_reflns_point_group_measured_fraction_full 0.990
_diffrn_reflns_point_group_measured_fraction_max 0.972
_diffrn_reflns_theta_full 67.679
_diffrn_reflns_theta_max 72.618
_diffrn_reflns_theta_min 4.083
_diffrn_source 'Microfocus Source'
_diffrn_source_current 0.65
_diffrn_source_power 0.0291265
_diffrn_source_target Cu
_diffrn_source_type 'Incoatec I\mS High Brilliance Microsource'
_diffrn_source_voltage 44.81
_exptl_absorpt_coefficient_mu 9.343
_exptl_absorpt_correction_T_max 0.2260
_exptl_absorpt_correction_T_min 0.0798
_exptl_absorpt_correction_type multi-scan
_exptl_absorpt_process_details
;
SADABS-2016/2 (Bruker,2016/2) was used for absorption correction.
wR2(int) was 0.1463 before and 0.0755 after correction.
The Ratio of minimum to maximum transmission is 0.3531.
The \l/2 correction factor is Not present.
;
_exptl_crystal_colour 'clear light red'
_exptl_crystal_colour_lustre clear
_exptl_crystal_colour_modifier light
_exptl_crystal_colour_primary red
_exptl_crystal_density_diffrn 1.661
_exptl_crystal_description block
_exptl_crystal_F_000 1644
_exptl_crystal_size_max 0.154
_exptl_crystal_size_mid 0.142
_exptl_crystal_size_min 0.098
_refine_diff_density_max 2.047
_refine_diff_density_min -1.791
_refine_diff_density_rms 0.150
_refine_ls_extinction_method none
_refine_ls_goodness_of_fit_ref 1.211
_refine_ls_hydrogen_treatment constr
_refine_ls_matrix_type full
_refine_ls_number_parameters 413
_refine_ls_number_reflns 6314
_refine_ls_number_restraints 10
_refine_ls_restrained_S_all 1.211
_refine_ls_R_factor_all 0.0877
_refine_ls_R_factor_gt 0.0856
_refine_ls_shift/su_max 0.000
_refine_ls_shift/su_mean 0.000
_refine_ls_structure_factor_coef Fsqd
_refine_ls_weighting_details 'w=1/[\s^2^(Fo^2^)+47.6774P] where P=(Fo^2^+2Fc^2^)/3'
_refine_ls_weighting_scheme calc
_refine_ls_wR_factor_gt 0.1873
_refine_ls_wR_factor_ref 0.1882
_reflns_Friedel_coverage 0.000
_reflns_number_gt 6061
_reflns_number_total 6314
_reflns_threshold_expression 'I > 2\s(I)'
_cod_data_source_file d1nj01355f2.cif
_cod_data_source_block naser79
_cod_depositor_comments
;
The following automatic conversions were performed:

data item '_diffrn_radiation_probe' value 'X-ray' was changed to
'x-ray' in accordance with the
/home/data/users/saulius/crontab/automatic-downloads/rss-feeds/RSC/lib/dictionaries/cif_core.dic
dictionary named 'cif_core.dic' version 2.4.2 last updated on
2011-04-26.

Automatic conversion script
Id: cif_fix_values 7556 2019-12-06 15:28:31Z antanas 

 Adding full bibliography for 7060661--7060668.cif.
;
_cod_database_code 7060664
_shelx_shelxl_version_number 2018/3
_shelx_space_group_comment
;
The symmetry employed for this shelxl refinement is uniquely defined
by the following loop, which should always be used as a source of
symmetry information in preference to the above space-group names.
They are only intended as comments.
;
_shelx_estimated_absorpt_t_max 0.461
_shelx_estimated_absorpt_t_min 0.327
_olex2_refinement_description
;
1. Others
 Fixed Uiso: H3(0.064) H4(0.067) H5(0.058) H7A(0.052) H7B(0.052) H8A(0.052)
 H8B(0.052) H9A(0.055) H9B(0.055) H10A(0.059) H10B(0.059) H11A(0.052)
 H11B(0.052) H12(0.059) H13A(0.082) H13B(0.082) H13C(0.082) H14A(0.087)
 H14B(0.087) H14C(0.087) H15(0.06) H16A(0.097) H16B(0.097) H16C(0.097)
 H17A(0.097) H17B(0.097) H17C(0.097) H18(0.06) H19(0.062) H20(0.059) H21(0.052)
 H24(0.058) H25(0.063) H26(0.056) H27(0.057) H30C(0.082) H30D(0.082)
 H30A(0.082) H30B(0.082)
 Fixed X: H3(0.33751) H4(0.289346) H5(0.283456) H7A(0.244371) H7B(0.32921)
 H8A(0.374945) H8B(0.274448) H9A(0.323046) H9B(0.338558) H10A(0.552114)
 H10B(0.451868) H11A(0.486015) H11B(0.508863) H12(0.552559) H13A(0.56476)
 H13B(0.647753) H13C(0.562608) H14A(0.524917) H14B(0.620875) H14C(0.530082)
 H15(0.367028) H16A(0.454339) H16B(0.353775) H16C(0.383257) H17A(0.229944)
 H17B(0.218678) H17C(0.226264) H18(0.141282) H19(0.000541) H20(-0.001996)
 H21(0.136343) H24(0.267587) H25(0.416549) H26(0.544226) H27(0.520866)
 H30C(0.42572) H30D(0.455198) H30A(0.500622) H30B(0.410564)
 Fixed Y: H3(-0.08898) H4(-0.129192) H5(-0.023902) H7A(0.17588) H7B(0.135714)
 H8A(0.3636) H8B(0.324451) H9A(0.274594) H9B(0.378483) H10A(0.21741)
 H10B(0.178005) H11A(0.153184) H11B(0.254784) H12(0.235656) H13A(0.072023)
 H13B(0.139936) H13C(0.165312) H14A(0.15351) H14B(0.121623) H14C(0.063188)
 H15(0.168475) H16A(0.296923) H16B(0.323161) H16C(0.345031) H17A(0.26304)
 H17B(0.222523) H17C(0.158867) H18(0.17243) H19(0.238414) H20(0.382787)
 H21(0.464948) H24(0.53006) H25(0.591094) H26(0.498574) H27(0.347726)
 H30C(0.435432) H30D(0.406795) H30A(0.430689) H30B(0.409843)
 Fixed Z: H3(0.665891) H4(0.514151) H5(0.39931) H7A(0.40518) H7B(0.356362)
 H8A(0.442972) H8B(0.415119) H9A(0.275376) H9B(0.284955) H10A(0.326773)
 H10B(0.297472) H11A(0.453172) H11B(0.470396) H12(0.766829) H13A(0.675069)
 H13B(0.696274) H13C(0.625234) H14A(0.898013) H14B(0.864186) H14C(0.843501)
 H15(0.875123) H16A(0.882448) H16B(0.909172) H16C(0.810027) H17A(0.764923)
 H17B(0.863062) H17C(0.778056) H18(0.554624) H19(0.57659) H20(0.619805)
 H21(0.638215) H24(0.633348) H25(0.637677) H26(0.637482) H27(0.624926)
 H30C(0.066196) H30D(0.169056) H30A(0.173904) H30B(0.107149)
;
_olex2_submission_special_instructions 'No special instructions were received'

loop_
_space_group_symop_operation_xyz
'x, y, z'
'-x+1/2, y+1/2, -z+1/2'
'-x, -y, -z'
'x-1/2, -y-1/2, z-1/2'

loop_
_atom_site_label
_atom_site_type_symbol
_atom_site_fract_x
_atom_site_fract_y
_atom_site_fract_z
_atom_site_U_iso_or_equiv
_atom_site_adp_type
_atom_site_occupancy
_atom_site_site_symmetry_order
_atom_site_calc_flag
_atom_site_refinement_flags_posn
_atom_site_refinement_flags_adp
_atom_site_refinement_flags_occupancy
_atom_site_disorder_assembly
_atom_site_disorder_group
Sb1 Sb 0.23889(4) 0.62910(4) 0.39823(4) 0.04086(19) Uani 1 1 d . . . . .
F1 F 0.2958(4) 0.5186(4) 0.3948(4) 0.0526(15) Uani 1 1 d . . . . .
F2 F 0.1468(4) 0.5911(4) 0.3088(4) 0.0521(14) Uani 1 1 d . . . . .
F3 F 0.3100(4) 0.6699(4) 0.3048(4) 0.0483(13) Uani 1 1 d . . . . .
F4 F 0.1671(4) 0.5878(4) 0.4909(4) 0.0521(15) Uani 1 1 d . . . . .
F5 F 0.3328(4) 0.6673(5) 0.4858(4) 0.0601(16) Uani 1 1 d . . . . .
F6 F 0.1808(4) 0.7396(4) 0.4024(5) 0.0576(16) Uani 1 1 d . . . . .
Ni1 Ni 0.36206(10) 0.22536(10) 0.59430(11) 0.0382(4) Uani 1 1 d . . . . .
P1 P 0.40574(17) 0.17506(16) 0.72466(18) 0.0420(6) Uani 1 1 d . . . . .
O1 O 0.3782(5) 0.0687(4) 0.7258(5) 0.0496(17) Uani 1 1 d . . . . .
O2 O 0.4554(5) 0.3090(5) 0.2998(5) 0.0493(17) Uani 1 1 d . . . . .
N1 N 0.3700(5) 0.2297(5) 0.4526(5) 0.0389(17) Uani 1 1 d . . . . .
N21 N 0.2208(5) 0.2754(5) 0.5811(6) 0.0405(18) Uani 1 1 d . . . . .
N31 N 0.3844(5) 0.3500(5) 0.6157(5) 0.0360(16) Uani 1 1 d . . . . .
C1 C 0.3425(6) 0.1045(6) 0.5717(7) 0.043(2) Uani 1 1 d . . . . .
C2 C 0.3507(7) 0.0412(7) 0.6395(7) 0.048(2) Uani 1 1 d . . . . .
C3 C 0.3320(7) -0.0458(7) 0.6194(9) 0.054(3) Uani 1 1 d . . . . .
H3 H 0.337510 -0.088980 0.665891 0.064 Uiso 1 1 calc R U . . .
C4 C 0.3043(8) -0.0698(7) 0.5285(8) 0.056(3) Uani 1 1 d . . . . .
H4 H 0.289346 -0.129192 0.514151 0.067 Uiso 1 1 calc R U . . .
C5 C 0.2989(7) -0.0067(7) 0.4605(8) 0.049(2) Uani 1 1 d . . . . .
H5 H 0.283456 -0.023902 0.399310 0.058 Uiso 1 1 calc R U . . .
C6 C 0.3164(6) 0.0831(7) 0.4812(7) 0.045(2) Uani 1 1 d . . . . .
C7 C 0.3091(7) 0.1557(6) 0.4151(7) 0.043(2) Uani 1 1 d . . . . .
H7A H 0.244371 0.175880 0.405180 0.052 Uiso 1 1 calc R U . . .
H7B H 0.329210 0.135714 0.356362 0.052 Uiso 1 1 calc R U . . .
C8 C 0.3411(7) 0.3155(6) 0.4096(7) 0.043(2) Uani 1 1 d . . . . .
H8A H 0.374945 0.363600 0.442972 0.052 Uiso 1 1 calc R U . . .
H8B H 0.274448 0.324451 0.415119 0.052 Uiso 1 1 calc R U . . .
C9 C 0.3590(7) 0.3207(7) 0.3099(7) 0.046(2) Uani 1 1 d . . . . .
H9A H 0.323046 0.274594 0.275376 0.055 Uiso 1 1 calc R U . . .
H9B H 0.338558 0.378483 0.284955 0.055 Uiso 1 1 calc R U . . .
C10 C 0.4855(7) 0.2244(7) 0.3337(7) 0.049(2) Uani 1 1 d . . . . .
H10A H 0.552114 0.217410 0.326773 0.059 Uiso 1 1 calc R U . . .
H10B H 0.451868 0.178005 0.297472 0.059 Uiso 1 1 calc R U . . .
C11 C 0.4685(6) 0.2135(7) 0.4337(7) 0.043(2) Uani 1 1 d . . . . .
H11A H 0.486015 0.153184 0.453172 0.052 Uiso 1 1 calc R U . . .
H11B H 0.508863 0.254784 0.470396 0.052 Uiso 1 1 calc R U . . .
C12 C 0.5313(7) 0.1736(7) 0.7579(7) 0.049(2) Uani 1 1 d . . . . .
H12 H 0.552559 0.235656 0.766829 0.059 Uiso 1 1 calc R U . . .
C13 C 0.5810(7) 0.1342(8) 0.6819(8) 0.055(3) Uani 1 1 d . . . . .
H13A H 0.564760 0.072023 0.675069 0.082 Uiso 1 1 calc R U . . .
H13B H 0.647753 0.139936 0.696274 0.082 Uiso 1 1 calc R U . . .
H13C H 0.562608 0.165312 0.625234 0.082 Uiso 1 1 calc R U . . .
C14 C 0.5539(8) 0.1233(8) 0.8495(8) 0.058(3) Uani 1 1 d . . . . .
H14A H 0.524917 0.153510 0.898013 0.087 Uiso 1 1 calc R U . . .
H14B H 0.620875 0.121623 0.864186 0.087 Uiso 1 1 calc R U . . .
H14C H 0.530082 0.063188 0.843501 0.087 Uiso 1 1 calc R U . . .
C15 C 0.3518(7) 0.2123(7) 0.8258(7) 0.050(3) Uani 1 1 d . . . . .
H15 H 0.367028 0.168475 0.875123 0.060 Uiso 1 1 calc R U . . .
C16 C 0.3892(9) 0.3026(7) 0.8600(8) 0.065(3) Uani 1 1 d . . . . .
H16A H 0.454339 0.296923 0.882448 0.097 Uiso 1 1 calc R U . . .
H16B H 0.353775 0.323161 0.909172 0.097 Uiso 1 1 calc R U . . .
H16C H 0.383257 0.345031 0.810027 0.097 Uiso 1 1 calc R U . . .
C17 C 0.2474(8) 0.2144(8) 0.8062(9) 0.065(3) Uani 1 1 d . . . . .
H17A H 0.229944 0.263040 0.764923 0.097 Uiso 1 1 calc R U . . .
H17B H 0.218678 0.222523 0.863062 0.097 Uiso 1 1 calc R U . . .
H17C H 0.226264 0.158867 0.778056 0.097 Uiso 1 1 calc R U . . .
C18 C 0.1407(6) 0.2326(7) 0.5715(7) 0.050(2) Uani 1 1 d . . . . .
H18 H 0.141282 0.172430 0.554624 0.060 Uiso 1 1 calc R U . . .
C19 C 0.0561(7) 0.2713(7) 0.5849(8) 0.052(3) Uani 1 1 d . . . . .
H19 H 0.000541 0.238414 0.576590 0.062 Uiso 1 1 calc R U . . .
C20 C 0.0550(7) 0.3557(7) 0.6097(7) 0.049(2) Uani 1 1 d . . . . .
H20 H -0.001996 0.382787 0.619805 0.059 Uiso 1 1 calc R U . . .
C21 C 0.1365(6) 0.4049(7) 0.6209(7) 0.043(2) Uani 1 1 d . . . . .
H21 H 0.136343 0.464948 0.638215 0.052 Uiso 1 1 calc R U . . .
C22 C 0.2185(7) 0.3612(6) 0.6054(6) 0.041(2) Uani 1 1 d . . . . .
C23 C 0.3105(6) 0.4043(6) 0.6179(7) 0.039(2) Uani 1 1 d . . . . .
C24 C 0.3200(7) 0.4937(7) 0.6290(8) 0.049(2) Uani 1 1 d . . . . .
H24 H 0.267587 0.530060 0.633348 0.058 Uiso 1 1 calc R U . . .
C25 C 0.4083(7) 0.5293(7) 0.6337(8) 0.053(3) Uani 1 1 d . . . . .
H25 H 0.416549 0.591094 0.637677 0.063 Uiso 1 1 calc R U . . .
C26 C 0.4835(6) 0.4752(7) 0.6327(7) 0.046(2) Uani 1 1 d . . . . .
H26 H 0.544226 0.498574 0.637482 0.056 Uiso 1 1 calc R U . . .
C27 C 0.4689(7) 0.3855(7) 0.6244(7) 0.047(2) Uani 1 1 d . . . . .
H27 H 0.520866 0.347726 0.624926 0.057 Uiso 1 1 calc R U . . .
Cl1 Cl 0.4027(3) 0.5513(3) 0.1643(3) 0.0587(10) Uani 0.690(3) 1 d D . P A .
Cl2A Cl 0.5777(4) 0.4819(3) 0.1092(4) 0.0533(14) Uani 0.459(3) 1 d D U P A 1
Cl2B Cl 0.5205(11) 0.4799(9) 0.0287(10) 0.080(4) Uani 0.231(3) 1 d D U P A -2
C30 C 0.4578(10) 0.4550(11) 0.1245(12) 0.068(5) Uani 0.690(3) 1 d D . P . .
H30A H 0.500622 0.430689 0.173904 0.082 Uiso 0.231(3) 1 calc R U P A -2
H30B H 0.410564 0.409843 0.107149 0.082 Uiso 0.231(3) 1 calc R U P A -2
H30C H 0.425720 0.435432 0.066196 0.082 Uiso 0.459(3) 1 calc R U P A 1
H30D H 0.455198 0.406795 0.169056 0.082 Uiso 0.459(3) 1 calc R U P A 1

loop_
_atom_site_aniso_label
_atom_site_aniso_U_11
_atom_site_aniso_U_22
_atom_site_aniso_U_33
_atom_site_aniso_U_23
_atom_site_aniso_U_13
_atom_site_aniso_U_12
Sb1 0.0302(3) 0.0445(4) 0.0467(3) 0.0028(3) -0.0029(2) 0.0004(3)
F1 0.047(3) 0.035(3) 0.075(4) 0.004(3) 0.002(3) 0.013(2)
F2 0.045(3) 0.054(4) 0.057(4) 0.001(3) 0.006(3) -0.005(3)
F3 0.038(3) 0.055(3) 0.052(3) 0.009(3) 0.009(2) -0.003(3)
F4 0.039(3) 0.073(4) 0.045(3) 0.006(3) 0.010(2) -0.008(3)
F5 0.046(3) 0.073(4) 0.060(4) 0.004(3) -0.004(3) -0.005(3)
F6 0.050(3) 0.046(3) 0.077(4) 0.002(3) 0.006(3) 0.010(3)
Ni1 0.0332(8) 0.0303(8) 0.0505(9) 0.0010(7) -0.0004(7) -0.0012(6)
P1 0.0419(13) 0.0303(12) 0.0542(14) 0.0030(10) 0.0066(11) 0.0038(10)
O1 0.052(4) 0.030(3) 0.067(5) 0.008(3) 0.008(3) -0.003(3)
O2 0.048(4) 0.050(4) 0.049(4) 0.001(3) 0.000(3) -0.013(3)
N1 0.031(4) 0.037(4) 0.047(4) -0.003(3) -0.002(3) -0.002(3)
N21 0.029(4) 0.035(4) 0.057(5) 0.000(4) 0.003(3) -0.002(3)
N31 0.033(4) 0.025(4) 0.048(4) -0.001(3) -0.007(3) -0.002(3)
C1 0.031(5) 0.031(5) 0.068(7) -0.004(4) 0.008(4) -0.004(4)
C2 0.041(5) 0.058(6) 0.046(5) -0.004(5) 0.004(4) 0.001(5)
C3 0.043(6) 0.036(5) 0.082(8) 0.001(5) 0.012(5) 0.001(4)
C4 0.057(6) 0.034(5) 0.075(8) -0.009(5) 0.005(6) -0.006(5)
C5 0.041(5) 0.041(5) 0.065(7) -0.004(5) 0.012(5) -0.003(4)
C6 0.032(5) 0.050(6) 0.053(6) 0.000(5) 0.000(4) 0.008(4)
C7 0.040(5) 0.038(5) 0.051(6) -0.005(4) 0.000(4) -0.001(4)
C8 0.038(5) 0.041(5) 0.049(5) 0.002(4) -0.006(4) -0.003(4)
C9 0.046(5) 0.042(5) 0.049(6) 0.001(4) -0.001(4) -0.010(4)
C10 0.038(5) 0.052(6) 0.058(6) -0.004(5) 0.001(5) -0.003(4)
C11 0.032(5) 0.042(5) 0.054(6) -0.005(4) 0.003(4) -0.007(4)
C12 0.045(6) 0.039(5) 0.063(7) -0.004(5) 0.004(5) 0.004(4)
C13 0.039(5) 0.056(7) 0.069(7) -0.007(6) 0.004(5) -0.006(5)
C14 0.054(6) 0.056(7) 0.063(7) 0.002(6) 0.002(5) 0.006(5)
C15 0.056(6) 0.051(6) 0.047(6) 0.012(5) 0.021(5) 0.015(5)
C16 0.088(9) 0.045(6) 0.064(7) 0.006(5) 0.024(7) 0.018(6)
C17 0.056(7) 0.065(8) 0.078(8) 0.025(6) 0.030(6) 0.020(6)
C18 0.031(5) 0.053(6) 0.063(7) -0.008(5) -0.008(4) -0.006(4)
C19 0.032(5) 0.057(6) 0.065(7) -0.001(5) -0.006(5) -0.002(5)
C20 0.040(5) 0.051(6) 0.056(6) -0.003(5) 0.004(5) 0.010(5)
C21 0.034(5) 0.043(5) 0.051(6) 0.001(4) 0.001(4) 0.001(4)
C22 0.043(5) 0.040(5) 0.040(5) -0.002(4) -0.004(4) 0.007(4)
C23 0.034(5) 0.033(5) 0.049(5) -0.001(4) -0.005(4) 0.001(4)
C24 0.039(5) 0.040(5) 0.065(7) -0.002(5) -0.006(5) -0.002(4)
C25 0.043(5) 0.032(5) 0.080(8) 0.006(5) -0.016(5) -0.014(4)
C26 0.032(5) 0.042(5) 0.063(6) 0.003(5) -0.007(4) -0.006(4)
C27 0.035(5) 0.043(6) 0.062(6) 0.005(5) -0.003(4) -0.005(4)
Cl1 0.056(2) 0.061(2) 0.057(2) -0.0104(18) -0.0059(17) 0.0191(18)
Cl2A 0.067(3) 0.033(3) 0.064(3) -0.006(2) 0.028(3) 0.006(2)
Cl2B 0.096(10) 0.047(7) 0.100(11) -0.011(6) 0.021(8) 0.008(7)
C30 0.093(14) 0.039(9) 0.078(12) -0.008(8) 0.038(11) 0.005(9)

loop_
_atom_type_symbol
_atom_type_description
_atom_type_scat_dispersion_real
_atom_type_scat_dispersion_imag
_atom_type_scat_source
C C 0.0181 0.0091 'International Tables Vol C Tables 4.2.6.8 and 6.1.1.4'
H H 0.0000 0.0000 'International Tables Vol C Tables 4.2.6.8 and 6.1.1.4'
Cl Cl 0.3639 0.7018 'International Tables Vol C Tables 4.2.6.8 and 6.1.1.4'
F F 0.0727 0.0534 'International Tables Vol C Tables 4.2.6.8 and 6.1.1.4'
N N 0.0311 0.0180 'International Tables Vol C Tables 4.2.6.8 and 6.1.1.4'
Ni Ni -3.0029 0.5091 'International Tables Vol C Tables 4.2.6.8 and 6.1.1.4'
O O 0.0492 0.0322 'International Tables Vol C Tables 4.2.6.8 and 6.1.1.4'
P P 0.2955 0.4335 'International Tables Vol C Tables 4.2.6.8 and 6.1.1.4'
Sb Sb -0.0562 5.8946 'International Tables Vol C Tables 4.2.6.8 and 6.1.1.4'

loop_
_geom_angle_atom_site_label_1
_geom_angle_atom_site_label_2
_geom_angle_atom_site_label_3
_geom_angle
_geom_angle_site_symmetry_1
_geom_angle_site_symmetry_3
_geom_angle_publ_flag
F1 Sb1 F2 89.6(3) . . ?
F1 Sb1 F3 90.2(3) . . ?
F1 Sb1 F4 89.7(3) . . ?
F1 Sb1 F5 90.0(3) . . ?
F1 Sb1 F6 179.4(3) . . ?
F2 Sb1 F3 89.3(2) . . ?
F2 Sb1 F4 90.2(2) . . ?
F2 Sb1 F5 178.8(3) . . ?
F3 Sb1 F4 179.5(3) . . ?
F5 Sb1 F3 89.5(3) . . ?
F5 Sb1 F4 91.0(3) . . ?
F6 Sb1 F2 90.2(3) . . ?
F6 Sb1 F3 90.4(3) . . ?
F6 Sb1 F4 89.7(3) . . ?
F6 Sb1 F5 90.1(3) . . ?
P1 Ni1 N21 114.3(2) . . ?
N1 Ni1 P1 151.2(2) . . ?
N1 Ni1 N21 92.0(3) . . ?
N31 Ni1 P1 99.9(2) . . ?
N31 Ni1 N1 96.2(3) . . ?
N31 Ni1 N21 79.5(3) . . ?
C1 Ni1 P1 80.6(3) . . ?
C1 Ni1 N1 82.8(4) . . ?
C1 Ni1 N21 101.5(3) . . ?
C1 Ni1 N31 178.7(4) . . ?
O1 P1 Ni1 107.9(3) . . ?
O1 P1 C12 102.6(4) . . ?
O1 P1 C15 99.8(4) . . ?
C12 P1 Ni1 117.1(4) . . ?
C15 P1 Ni1 120.9(4) . . ?
C15 P1 C12 105.6(5) . . ?
C2 O1 P1 109.7(7) . . ?
C9 O2 C10 110.2(7) . . ?
C7 N1 Ni1 105.1(6) . . ?
C8 N1 Ni1 114.3(6) . . ?
C8 N1 C7 111.3(7) . . ?
C8 N1 C11 107.5(7) . . ?
C11 N1 Ni1 108.4(6) . . ?
C11 N1 C7 110.3(7) . . ?
C18 N21 Ni1 130.2(7) . . ?
C18 N21 C22 117.3(8) . . ?
C22 N21 Ni1 110.9(6) . . ?
C23 N31 Ni1 118.4(6) . . ?
C27 N31 Ni1 123.2(7) . . ?
C27 N31 C23 118.3(8) . . ?
C2 C1 Ni1 123.2(8) . . ?
C2 C1 C6 121.9(9) . . ?
C6 C1 Ni1 114.9(8) . . ?
O1 C2 C1 117.5(10) . . ?
O1 C2 C3 121.9(10) . . ?
C3 C2 C1 120.6(10) . . ?
C2 C3 H3 120.5 . . ?
C2 C3 C4 119.1(11) . . ?
C4 C3 H3 120.5 . . ?
C3 C4 H4 119.9 . . ?
C5 C4 C3 120.2(10) . . ?
C5 C4 H4 119.9 . . ?
C4 C5 H5 119.6 . . ?
C4 C5 C6 120.8(10) . . ?
C6 C5 H5 119.6 . . ?
C1 C6 C5 117.4(10) . . ?
C1 C6 C7 117.3(9) . . ?
C5 C6 C7 125.3(10) . . ?
N1 C7 H7A 110.1 . . ?
N1 C7 H7B 110.1 . . ?
C6 C7 N1 108.1(8) . . ?
C6 C7 H7A 110.1 . . ?
C6 C7 H7B 110.1 . . ?
H7A C7 H7B 108.4 . . ?
N1 C8 H8A 109.0 . . ?
N1 C8 H8B 109.0 . . ?
N1 C8 C9 113.0(8) . . ?
H8A C8 H8B 107.8 . . ?
C9 C8 H8A 109.0 . . ?
C9 C8 H8B 109.0 . . ?
O2 C9 C8 110.3(8) . . ?
O2 C9 H9A 109.6 . . ?
O2 C9 H9B 109.6 . . ?
C8 C9 H9A 109.6 . . ?
C8 C9 H9B 109.6 . . ?
H9A C9 H9B 108.1 . . ?
O2 C10 H10A 109.4 . . ?
O2 C10 H10B 109.4 . . ?
O2 C10 C11 111.4(8) . . ?
H10A C10 H10B 108.0 . . ?
C11 C10 H10A 109.4 . . ?
C11 C10 H10B 109.4 . . ?
N1 C11 C10 113.6(8) . . ?
N1 C11 H11A 108.9 . . ?
N1 C11 H11B 108.9 . . ?
C10 C11 H11A 108.9 . . ?
C10 C11 H11B 108.9 . . ?
H11A C11 H11B 107.7 . . ?
P1 C12 H12 108.1 . . ?
C13 C12 P1 109.4(7) . . ?
C13 C12 H12 108.1 . . ?
C13 C12 C14 111.8(9) . . ?
C14 C12 P1 111.3(7) . . ?
C14 C12 H12 108.1 . . ?
C12 C13 H13A 109.5 . . ?
C12 C13 H13B 109.5 . . ?
C12 C13 H13C 109.5 . . ?
H13A C13 H13B 109.5 . . ?
H13A C13 H13C 109.5 . . ?
H13B C13 H13C 109.5 . . ?
C12 C14 H14A 109.5 . . ?
C12 C14 H14B 109.5 . . ?
C12 C14 H14C 109.5 . . ?
H14A C14 H14B 109.5 . . ?
H14A C14 H14C 109.5 . . ?
H14B C14 H14C 109.5 . . ?
P1 C15 H15 107.8 . . ?
C16 C15 P1 112.2(7) . . ?
C16 C15 H15 107.8 . . ?
C17 C15 P1 110.0(8) . . ?
C17 C15 H15 107.8 . . ?
C17 C15 C16 111.1(9) . . ?
C15 C16 H16A 109.5 . . ?
C15 C16 H16B 109.5 . . ?
C15 C16 H16C 109.5 . . ?
H16A C16 H16B 109.5 . . ?
H16A C16 H16C 109.5 . . ?
H16B C16 H16C 109.5 . . ?
C15 C17 H17A 109.5 . . ?
C15 C17 H17B 109.5 . . ?
C15 C17 H17C 109.5 . . ?
H17A C17 H17B 109.5 . . ?
H17A C17 H17C 109.5 . . ?
H17B C17 H17C 109.5 . . ?
N21 C18 H18 118.2 . . ?
N21 C18 C19 123.6(10) . . ?
C19 C18 H18 118.2 . . ?
C18 C19 H19 120.7 . . ?
C20 C19 C18 118.5(10) . . ?
C20 C19 H19 120.7 . . ?
C19 C20 H20 119.5 . . ?
C19 C20 C21 121.1(10) . . ?
C21 C20 H20 119.5 . . ?
C20 C21 H21 121.6 . . ?
C20 C21 C22 116.8(9) . . ?
C22 C21 H21 121.6 . . ?
N21 C22 C21 122.8(9) . . ?
N21 C22 C23 114.5(8) . . ?
C21 C22 C23 122.6(9) . . ?
N31 C23 C22 115.8(8) . . ?
N31 C23 C24 122.2(9) . . ?
C24 C23 C22 122.0(9) . . ?
C23 C24 H24 120.8 . . ?
C23 C24 C25 118.3(10) . . ?
C25 C24 H24 120.8 . . ?
C24 C25 H25 120.0 . . ?
C26 C25 C24 119.9(9) . . ?
C26 C25 H25 120.0 . . ?
C25 C26 H26 120.7 . . ?
C25 C26 C27 118.5(9) . . ?
C27 C26 H26 120.7 . . ?
N31 C27 C26 122.6(9) . . ?
N31 C27 H27 118.7 . . ?
C26 C27 H27 118.7 . . ?
Cl1 C30 Cl2A 108.4(9) . . ?
Cl1 C30 H30A 109.4 . . ?
Cl1 C30 H30B 109.4 . . ?
Cl1 C30 H30C 110.0 . . ?
Cl1 C30 H30D 110.0 . . ?
Cl2A C30 H30C 110.0 . . ?
Cl2A C30 H30D 110.0 . . ?
Cl2B C30 Cl1 111.1(10) . . ?
Cl2B C30 H30A 109.4 . . ?
Cl2B C30 H30B 109.4 . . ?
H30A C30 H30B 108.0 . . ?
H30C C30 H30D 108.4 . . ?

loop_
_geom_bond_atom_site_label_1
_geom_bond_atom_site_label_2
_geom_bond_distance
_geom_bond_site_symmetry_2
_geom_bond_publ_flag
Sb1 F1 1.879(5) . ?
Sb1 F2 1.890(6) . ?
Sb1 F3 1.904(5) . ?
Sb1 F4 1.904(5) . ?
Sb1 F5 1.891(6) . ?
Sb1 F6 1.887(6) . ?
Ni1 P1 2.121(3) . ?
Ni1 N1 2.113(8) . ?
Ni1 N21 2.185(7) . ?
Ni1 N31 1.948(7) . ?
Ni1 C1 1.889(9) . ?
P1 O1 1.670(7) . ?
P1 C12 1.851(11) . ?
P1 C15 1.840(10) . ?
O1 C2 1.371(12) . ?
O2 C9 1.436(12) . ?
O2 C10 1.437(12) . ?
N1 C7 1.508(11) . ?
N1 C8 1.498(12) . ?
N1 C11 1.505(11) . ?
N21 C18 1.332(12) . ?
N21 C22 1.357(12) . ?
N31 C23 1.359(11) . ?
N31 C27 1.338(12) . ?
C1 C2 1.388(14) . ?
C1 C6 1.398(14) . ?
C2 C3 1.380(15) . ?
C3 H3 0.9500 . ?
C3 C4 1.418(16) . ?
C4 H4 0.9500 . ?
C4 C5 1.390(15) . ?
C5 H5 0.9500 . ?
C5 C6 1.421(14) . ?
C6 C7 1.474(14) . ?
C7 H7A 0.9900 . ?
C7 H7B 0.9900 . ?
C8 H8A 0.9900 . ?
C8 H8B 0.9900 . ?
C8 C9 1.524(14) . ?
C9 H9A 0.9900 . ?
C9 H9B 0.9900 . ?
C10 H10A 0.9900 . ?
C10 H10B 0.9900 . ?
C10 C11 1.532(14) . ?
C11 H11A 0.9900 . ?
C11 H11B 0.9900 . ?
C12 H12 1.0000 . ?
C12 C13 1.514(14) . ?
C12 C14 1.566(15) . ?
C13 H13A 0.9800 . ?
C13 H13B 0.9800 . ?
C13 H13C 0.9800 . ?
C14 H14A 0.9800 . ?
C14 H14B 0.9800 . ?
C14 H14C 0.9800 . ?
C15 H15 1.0000 . ?
C15 C16 1.549(16) . ?
C15 C17 1.523(15) . ?
C16 H16A 0.9800 . ?
C16 H16B 0.9800 . ?
C16 H16C 0.9800 . ?
C17 H17A 0.9800 . ?
C17 H17B 0.9800 . ?
C17 H17C 0.9800 . ?
C18 H18 0.9500 . ?
C18 C19 1.395(14) . ?
C19 H19 0.9500 . ?
C19 C20 1.339(15) . ?
C20 H20 0.9500 . ?
C20 C21 1.401(14) . ?
C21 H21 0.9500 . ?
C21 C22 1.402(13) . ?
C22 C23 1.488(13) . ?
C23 C24 1.377(13) . ?
C24 H24 0.9500 . ?
C24 C25 1.392(13) . ?
C25 H25 0.9500 . ?
C25 C26 1.371(14) . ?
C26 H26 0.9500 . ?
C26 C27 1.386(14) . ?
C27 H27 0.9500 . ?
Cl1 C30 1.796(12) . ?
Cl2A C30 1.826(14) . ?
Cl2B C30 1.794(16) . ?
C30 H30A 0.9900 . ?
C30 H30B 0.9900 . ?
C30 H30C 0.9900 . ?
C30 H30D 0.9900 . ?

loop_
_geom_torsion_atom_site_label_1
_geom_torsion_atom_site_label_2
_geom_torsion_atom_site_label_3
_geom_torsion_atom_site_label_4
_geom_torsion
_geom_torsion_site_symmetry_1
_geom_torsion_site_symmetry_2
_geom_torsion_site_symmetry_3
_geom_torsion_site_symmetry_4
_geom_torsion_publ_flag
Ni1 P1 O1 C2 10.5(7) . . . . ?
Ni1 P1 C12 C13 -48.1(8) . . . . ?
Ni1 P1 C12 C14 -172.2(6) . . . . ?
Ni1 P1 C15 C16 -79.2(8) . . . . ?
Ni1 P1 C15 C17 45.0(9) . . . . ?
Ni1 N1 C7 C6 -34.5(8) . . . . ?
Ni1 N1 C8 C9 172.7(6) . . . . ?
Ni1 N1 C11 C10 -174.0(7) . . . . ?
Ni1 N21 C18 C19 164.5(8) . . . . ?
Ni1 N21 C22 C21 -166.9(8) . . . . ?
Ni1 N21 C22 C23 10.8(10) . . . . ?
Ni1 N31 C23 C22 1.3(11) . . . . ?
Ni1 N31 C23 C24 -177.3(8) . . . . ?
Ni1 N31 C27 C26 174.9(8) . . . . ?
Ni1 C1 C2 O1 -2.9(13) . . . . ?
Ni1 C1 C2 C3 177.3(8) . . . . ?
Ni1 C1 C6 C5 -178.8(7) . . . . ?
Ni1 C1 C6 C7 1.2(11) . . . . ?
P1 Ni1 C1 C2 7.7(8) . . . . ?
P1 Ni1 C1 C6 -174.1(7) . . . . ?
P1 O1 C2 C1 -5.7(11) . . . . ?
P1 O1 C2 C3 174.0(8) . . . . ?
O1 P1 C12 C13 69.8(8) . . . . ?
O1 P1 C12 C14 -54.3(8) . . . . ?
O1 P1 C15 C16 162.9(8) . . . . ?
O1 P1 C15 C17 -72.9(8) . . . . ?
O1 C2 C3 C4 -179.7(9) . . . . ?
O2 C10 C11 N1 54.7(11) . . . . ?
N1 Ni1 C1 C2 164.1(9) . . . . ?
N1 Ni1 C1 C6 -17.7(7) . . . . ?
N1 C8 C9 O2 -59.4(10) . . . . ?
N21 Ni1 C1 C2 -105.4(8) . . . . ?
N21 Ni1 C1 C6 72.9(7) . . . . ?
N21 C18 C19 C20 -0.7(18) . . . . ?
N21 C22 C23 N31 -8.7(13) . . . . ?
N21 C22 C23 C24 170.0(10) . . . . ?
N31 C23 C24 C25 3.1(16) . . . . ?
C1 C2 C3 C4 0.1(15) . . . . ?
C1 C6 C7 N1 24.2(12) . . . . ?
C2 C1 C6 C5 -0.5(14) . . . . ?
C2 C1 C6 C7 179.5(9) . . . . ?
C2 C3 C4 C5 1.9(16) . . . . ?
C3 C4 C5 C6 -3.3(16) . . . . ?
C4 C5 C6 C1 2.5(14) . . . . ?
C4 C5 C6 C7 -177.5(10) . . . . ?
C5 C6 C7 N1 -155.8(9) . . . . ?
C6 C1 C2 O1 179.0(9) . . . . ?
C6 C1 C2 C3 -0.8(15) . . . . ?
C7 N1 C8 C9 -68.5(10) . . . . ?
C7 N1 C11 C10 71.5(10) . . . . ?
C8 N1 C7 C6 -158.6(8) . . . . ?
C8 N1 C11 C10 -50.0(10) . . . . ?
C9 O2 C10 C11 -58.6(10) . . . . ?
C10 O2 C9 C8 60.7(10) . . . . ?
C11 N1 C7 C6 82.2(10) . . . . ?
C11 N1 C8 C9 52.4(10) . . . . ?
C12 P1 O1 C2 -113.8(7) . . . . ?
C12 P1 C15 C16 56.8(9) . . . . ?
C12 P1 C15 C17 -179.0(8) . . . . ?
C15 P1 O1 C2 137.6(7) . . . . ?
C15 P1 C12 C13 173.9(8) . . . . ?
C15 P1 C12 C14 49.8(9) . . . . ?
C18 N21 C22 C21 0.4(15) . . . . ?
C18 N21 C22 C23 178.1(9) . . . . ?
C18 C19 C20 C21 0.8(17) . . . . ?
C19 C20 C21 C22 -0.3(16) . . . . ?
C20 C21 C22 N21 -0.3(15) . . . . ?
C20 C21 C22 C23 -177.8(9) . . . . ?
C21 C22 C23 N31 169.0(9) . . . . ?
C21 C22 C23 C24 -12.3(15) . . . . ?
C22 N21 C18 C19 0.1(16) . . . . ?
C22 C23 C24 C25 -175.5(10) . . . . ?
C23 N31 C27 C26 -2.1(15) . . . . ?
C23 C24 C25 C26 -3.8(17) . . . . ?
C24 C25 C26 C27 1.7(17) . . . . ?
C25 C26 C27 N31 1.3(17) . . . . ?
C27 N31 C23 C22 178.4(9) . . . . ?
C27 N31 C23 C24 -0.2(15) . . . . ?
